data_7044023
loop_
_publ_author_name
'Hohloch, Stephan'
'Pankhurst, James R.'
'Jaekel, Esther E.'
'Parker, Bernard F.'
'Lussier, Daniel J.'
'Garner, Mary E.'
'Booth, Corwin H.'
'Love, Jason B.'
'Arnold, John'

_publ_section_title
;
 Benzoquinonoid-bridged dinuclear actinide complexes
;
_journal_name_full 'Dalton Trans.'
_journal_paper_doi 10.1039/C7DT02728A
_journal_year 2017
_chemical_formula_sum 'C62 H64 N16 O4 U2'
_chemical_formula_weight 1573.35
_chemical_properties_physical ', Air-sensitive,Moisture-sensitive'
_space_group_crystal_system orthorhombic
_space_group_IT_number 61
_space_group_name_Hall '-P 2ac 2ab'
_space_group_name_H-M_alt 'P b c a'
_symmetry_space_group_name_Hall '-P 2ac 2ab'
_symmetry_space_group_name_H-M 'P b c a'
_atom_sites_solution_hydrogens geom
_audit_creation_method SHELXL-2014/7
_audit_update_record
;
2017-01-10 deposited with the CCDC.
2017-08-14 downloaded from the CCDC.
;
_cell_angle_alpha 90
_cell_angle_beta 90
_cell_angle_gamma 90
_cell_formula_units_Z 4
_cell_length_a 9.5899(6)
_cell_length_b 20.9064(13)
_cell_length_c 28.9404(17)
_cell_measurement_reflns_used 3859
_cell_measurement_temperature 100(2)
_cell_measurement_theta_max 25.44
_cell_measurement_theta_min 1.41
_cell_volume 5802.3(6)
_computing_cell_refinement 'Bruker ApexIII suite, 2016'
_computing_data_collection 'Bruker ApexIII suite, 2016'
_computing_data_reduction 'Bruker ApexIII suite, 2016'
_computing_molecular_graphics 'Diamond, 3D'
_computing_publication_material WinGX
_computing_structure_refinement 'SHELXL-2014/7 (Sheldrick, 2014)'
_computing_structure_solution ShelXT
_diffrn_ambient_temperature 100(2)
_diffrn_measured_fraction_theta_full 1.000
_diffrn_measured_fraction_theta_max 0.998
_diffrn_measurement_device_type 'Bruker Quazar'
_diffrn_measurement_method 'omega phi scans'
_diffrn_radiation_type MoK\a
_diffrn_radiation_wavelength 0.71073
_diffrn_reflns_av_R_equivalents 0.0898
_diffrn_reflns_av_unetI/netI 0.0549
_diffrn_reflns_Laue_measured_fraction_full 1.000
_diffrn_reflns_Laue_measured_fraction_max 0.998
_diffrn_reflns_limit_h_max 11
_diffrn_reflns_limit_h_min -11
_diffrn_reflns_limit_k_max 23
_diffrn_reflns_limit_k_min -25
_diffrn_reflns_limit_l_max 34
_diffrn_reflns_limit_l_min -35
_diffrn_reflns_number 55064
_diffrn_reflns_point_group_measured_fraction_full 1.000
_diffrn_reflns_point_group_measured_fraction_max 0.998
_diffrn_reflns_theta_full 25.242
_diffrn_reflns_theta_max 25.441
_diffrn_reflns_theta_min 1.407
_exptl_absorpt_coefficient_mu 5.639
_exptl_absorpt_correction_T_max 0.745
_exptl_absorpt_correction_T_min 0.642
_exptl_absorpt_correction_type multi-scan
_exptl_absorpt_process_details 'Blessing, 1995'
_exptl_crystal_colour brown
_exptl_crystal_density_diffrn 1.801
_exptl_crystal_description plate
_exptl_crystal_F_000 3056
_exptl_crystal_size_max 0.05
_exptl_crystal_size_mid 0.04
_exptl_crystal_size_min 0.01
_refine_diff_density_max 2.660
_refine_diff_density_min -0.628
_refine_diff_density_rms 0.181
_refine_ls_extinction_method none
_refine_ls_goodness_of_fit_ref 1.044
_refine_ls_hydrogen_treatment constr
_refine_ls_matrix_type full
_refine_ls_number_parameters 380
_refine_ls_number_reflns 5360
_refine_ls_number_restraints 0
_refine_ls_restrained_S_all 1.044
_refine_ls_R_factor_all 0.0714
_refine_ls_R_factor_gt 0.0454
_refine_ls_shift/su_max 0.003
_refine_ls_shift/su_mean 0.000
_refine_ls_structure_factor_coef Fsqd
_refine_ls_weighting_details 'w=1/[\s^2^(Fo^2^)+(0.0531P)^2^+8.8394P] where P=(Fo^2^+2Fc^2^)/3'
_refine_ls_weighting_scheme calc
_refine_ls_wR_factor_gt 0.0971
_refine_ls_wR_factor_ref 0.1080
_reflns_Friedel_coverage 0.000
_reflns_number_gt 3859
_reflns_number_total 5360
_reflns_threshold_expression 'I > 2\s(I)'
_cod_data_source_file c7dt02728a2.cif
_cod_data_source_block shelx_CCDC3
_cod_database_code 7044023
_shelx_shelxl_version_number 2014/7
_shelx_space_group_comment
;
The symmetry employed for this shelxl refinement is uniquely defined
by the following loop, which should always be used as a source of
symmetry information in preference to the above space-group names.
They are only intended as comments.
;

loop_
_space_group_symop_operation_xyz
'x, y, z'
'-x+1/2, -y, z+1/2'
'-x, y+1/2, -z+1/2'
'x+1/2, -y+1/2, -z'
'-x, -y, -z'
'x-1/2, y, -z-1/2'
'x, -y-1/2, z-1/2'
'-x-1/2, y-1/2, z'

loop_
_atom_site_label
_atom_site_type_symbol
_atom_site_fract_x
_atom_site_fract_y
_atom_site_fract_z
_atom_site_U_iso_or_equiv
_atom_site_adp_type
_atom_site_occupancy
_atom_site_site_symmetry_order
_atom_site_calc_flag
_atom_site_refinement_flags_posn
_atom_site_refinement_flags_adp
C1 C 0.5154(7) 0.4559(3) 0.5374(2) 0.0209(15) Uani 1 1 d . .
C2 C 0.6064(7) 0.5001(3) 0.4666(2) 0.0218(15) Uani 1 1 d . .
C3 C 0.6153(7) 0.4566(3) 0.5039(2) 0.0223(15) Uani 1 1 d . .
H3 H 0.6914 0.4277 0.5056 0.027 Uiso 1 1 calc R U
C10 C -0.0186(8) 0.3651(4) 0.6682(2) 0.049(2) Uani 1 1 d . .
H10A H -0.1101 0.3788 0.6806 0.059 Uiso 1 1 calc R U
H10B H -0.0003 0.3211 0.6792 0.059 Uiso 1 1 calc R U
C11 C -0.0225(8) 0.3660(5) 0.6158(2) 0.051(2) Uani 1 1 d . .
H11A H -0.0759 0.3288 0.6042 0.062 Uiso 1 1 calc R U
H11B H -0.0684 0.4055 0.6048 0.062 Uiso 1 1 calc R U
C12 C 0.1507(8) 0.3381(4) 0.5580(2) 0.0327(18) Uani 1 1 d . .
C13 C 0.0640(9) 0.3120(4) 0.5236(2) 0.039(2) Uani 1 1 d . .
H13 H -0.0343 0.3111 0.5275 0.047 Uiso 1 1 calc R U
C14 C 0.1242(9) 0.2880(4) 0.4846(3) 0.045(2) Uani 1 1 d . .
H14 H 0.0677 0.2686 0.4615 0.054 Uiso 1 1 calc R U
C15 C 0.2654(10) 0.2916(4) 0.4784(3) 0.047(2) Uani 1 1 d . .
H15 H 0.3075 0.2753 0.4511 0.056 Uiso 1 1 calc R U
C16 C 0.3451(8) 0.3192(4) 0.5124(2) 0.0375(19) Uani 1 1 d . .
H16 H 0.4426 0.3233 0.5075 0.045 Uiso 1 1 calc R U
C20 C 0.0416(8) 0.4746(4) 0.6870(3) 0.047(2) Uani 1 1 d . .
H20A H -0.0313 0.4784 0.7111 0.056 Uiso 1 1 calc R U
H20B H -0.0011 0.4857 0.6569 0.056 Uiso 1 1 calc R U
C21 C 0.1586(8) 0.5211(4) 0.6974(3) 0.041(2) Uani 1 1 d . .
H21A H 0.1344 0.5645 0.6863 0.050 Uiso 1 1 calc R U
H21B H 0.1758 0.5233 0.7311 0.050 Uiso 1 1 calc R U
C22 C 0.4057(8) 0.5259(4) 0.6783(2) 0.0325(19) Uani 1 1 d . .
C23 C 0.4405(9) 0.5835(4) 0.7009(2) 0.037(2) Uani 1 1 d . .
H23 H 0.3719 0.6070 0.7174 0.045 Uiso 1 1 calc R U
C24 C 0.5750(10) 0.6046(4) 0.6986(2) 0.044(2) Uani 1 1 d . .
H24 H 0.5997 0.6436 0.7133 0.053 Uiso 1 1 calc R U
C25 C 0.6760(8) 0.5701(4) 0.6751(2) 0.039(2) Uani 1 1 d . .
H25 H 0.7694 0.5851 0.6731 0.047 Uiso 1 1 calc R U
C26 C 0.6369(8) 0.5141(4) 0.6550(2) 0.0335(18) Uani 1 1 d . .
H26 H 0.7055 0.4900 0.6390 0.040 Uiso 1 1 calc R U
C30 C 0.1398(8) 0.3874(4) 0.7316(2) 0.043(2) Uani 1 1 d . .
H30A H 0.0580 0.3783 0.7513 0.052 Uiso 1 1 calc R U
H30B H 0.1941 0.4222 0.7463 0.052 Uiso 1 1 calc R U
C31 C 0.2301(8) 0.3277(4) 0.7279(2) 0.041(2) Uani 1 1 d . .
H31A H 0.2770 0.3188 0.7577 0.049 Uiso 1 1 calc R U
H31B H 0.1726 0.2901 0.7194 0.049 Uiso 1 1 calc R U
C32 C 0.4385(8) 0.3008(4) 0.6832(2) 0.0307(18) Uani 1 1 d . .
C33 C 0.4770(9) 0.2435(4) 0.7052(2) 0.037(2) Uani 1 1 d . .
H33 H 0.4217 0.2261 0.7294 0.044 Uiso 1 1 calc R U
C34 C 0.5942(9) 0.2141(4) 0.6912(2) 0.041(2) Uani 1 1 d . .
H34 H 0.6243 0.1765 0.7067 0.049 Uiso 1 1 calc R U
C35 C 0.6719(8) 0.2374(4) 0.6545(2) 0.0347(18) Uani 1 1 d . .
H35 H 0.7550 0.2166 0.6448 0.042 Uiso 1 1 calc R U
C36 C 0.6248(8) 0.2917(3) 0.6326(2) 0.0262(16) Uani 1 1 d . .
H36 H 0.6754 0.3074 0.6068 0.031 Uiso 1 1 calc R U
C40 C 0.8243(8) 0.4689(4) 0.4316(2) 0.0306(18) Uani 1 1 d . .
C41 C 0.8170(8) 0.4080(4) 0.4137(3) 0.0354(19) Uani 1 1 d . .
C42 C 0.9378(9) 0.3733(4) 0.4054(3) 0.041(2) Uani 1 1 d . .
H42 H 0.9332 0.3313 0.3930 0.049 Uiso 1 1 calc R U
C43 C 1.0661(9) 0.4016(4) 0.4155(3) 0.047(2) Uani 1 1 d . .
H43 H 1.1497 0.3795 0.4081 0.056 Uiso 1 1 calc R U
C44 C 1.0734(8) 0.4610(4) 0.4360(2) 0.041(2) Uani 1 1 d . .
H44 H 1.1601 0.4791 0.4449 0.050 Uiso 1 1 calc R U
C45 C 0.9506(8) 0.4926(4) 0.4428(2) 0.0341(19) Uani 1 1 d . .
H45 H 0.9544 0.5340 0.4563 0.041 Uiso 1 1 calc R U
C46 C 0.6747(10) 0.3183(4) 0.3916(3) 0.055(2) Uani 1 1 d . .
H46A H 0.7302 0.3109 0.3636 0.082 Uiso 1 1 calc R U
H46B H 0.5771 0.3073 0.3855 0.082 Uiso 1 1 calc R U
H46C H 0.7103 0.2916 0.4167 0.082 Uiso 1 1 calc R U
N1 N 0.0919(6) 0.4085(3) 0.68546(18) 0.0342(16) Uani 1 1 d . .
N2 N 0.6994(6) 0.5072(3) 0.43376(18) 0.0255(14) Uani 1 1 d . .
N10 N 0.1179(7) 0.3633(3) 0.59935(19) 0.0347(15) Uani 1 1 d . .
N11 N 0.2907(6) 0.3406(3) 0.5520(2) 0.0344(16) Uani 1 1 d . .
N20 N 0.2820(7) 0.4972(3) 0.67351(18) 0.0334(15) Uani 1 1 d . .
N21 N 0.5082(6) 0.4916(3) 0.65658(17) 0.0279(14) Uani 1 1 d . .
N30 N 0.3326(6) 0.3410(3) 0.6920(2) 0.0360(16) Uani 1 1 d . .
N31 N 0.5119(6) 0.3227(3) 0.64611(17) 0.0264(14) Uani 1 1 d . .
O1 O 0.5172(5) 0.4189(2) 0.57300(13) 0.0233(11) Uani 1 1 d . .
O2 O 0.6842(5) 0.3852(3) 0.40465(17) 0.0385(13) Uani 1 1 d . .
U1 U 0.32755(2) 0.40830(2) 0.62654(2) 0.02288(11) Uani 1 1 d . .

loop_
_atom_site_aniso_label
_atom_site_aniso_U_11
_atom_site_aniso_U_22
_atom_site_aniso_U_33
_atom_site_aniso_U_23
_atom_site_aniso_U_13
_atom_site_aniso_U_12
C1 0.023(4) 0.017(4) 0.023(3) -0.002(3) -0.003(3) 0.000(3)
C2 0.023(4) 0.020(4) 0.022(3) -0.003(3) 0.000(3) -0.003(3)
C3 0.018(4) 0.025(4) 0.024(3) 0.002(3) 0.008(3) 0.005(3)
C10 0.032(5) 0.079(7) 0.036(4) 0.019(4) 0.001(4) -0.015(5)
C11 0.022(4) 0.100(8) 0.032(4) 0.017(4) 0.003(3) 0.001(5)
C12 0.038(5) 0.026(5) 0.035(4) 0.011(3) -0.007(3) -0.008(4)
C13 0.035(5) 0.042(5) 0.041(4) 0.011(4) -0.015(4) -0.013(4)
C14 0.053(6) 0.047(6) 0.035(4) -0.004(4) -0.009(4) -0.007(4)
C15 0.055(6) 0.046(6) 0.038(4) -0.008(4) -0.004(4) 0.012(5)
C16 0.040(5) 0.034(5) 0.038(4) -0.008(4) 0.000(4) 0.003(4)
C20 0.027(5) 0.080(7) 0.033(4) 0.006(4) 0.014(4) 0.008(5)
C21 0.036(5) 0.054(6) 0.033(4) 0.001(4) 0.014(4) 0.016(4)
C22 0.042(5) 0.033(5) 0.023(4) 0.001(3) 0.006(3) 0.000(4)
C23 0.047(5) 0.039(5) 0.026(4) -0.005(3) 0.004(3) 0.008(4)
C24 0.063(6) 0.042(6) 0.028(4) -0.007(3) -0.003(4) -0.008(5)
C25 0.038(5) 0.042(5) 0.038(4) 0.000(4) 0.008(4) -0.013(4)
C26 0.033(5) 0.042(5) 0.025(4) 0.000(3) 0.006(3) -0.007(4)
C30 0.031(5) 0.073(6) 0.026(4) 0.010(4) 0.008(3) 0.002(4)
C31 0.033(5) 0.063(6) 0.028(4) 0.017(4) 0.002(3) -0.011(5)
C32 0.032(5) 0.032(5) 0.028(4) 0.001(3) -0.004(3) -0.010(4)
C33 0.054(6) 0.032(5) 0.024(4) 0.009(3) -0.011(4) -0.010(4)
C34 0.066(6) 0.025(5) 0.031(4) 0.001(3) -0.011(4) 0.007(4)
C35 0.043(5) 0.027(4) 0.034(4) -0.002(3) 0.000(4) -0.002(4)
C36 0.031(4) 0.023(4) 0.025(3) 0.000(3) -0.002(3) -0.004(3)
C40 0.024(4) 0.038(5) 0.029(4) 0.008(3) 0.010(3) 0.006(4)
C41 0.037(5) 0.030(5) 0.039(4) 0.005(3) 0.000(3) 0.006(4)
C42 0.046(6) 0.036(5) 0.041(4) -0.001(4) 0.002(4) 0.019(4)
C43 0.037(5) 0.060(7) 0.042(5) 0.000(4) 0.011(4) 0.012(5)
C44 0.026(5) 0.059(6) 0.039(4) 0.002(4) 0.002(3) 0.002(4)
C45 0.025(5) 0.045(5) 0.032(4) 0.003(3) 0.011(3) 0.007(4)
C46 0.074(7) 0.020(5) 0.070(6) 0.002(4) -0.001(5) 0.005(5)
N1 0.022(4) 0.059(5) 0.022(3) 0.009(3) 0.010(2) 0.002(3)
N2 0.022(4) 0.030(4) 0.024(3) 0.007(3) 0.011(2) 0.007(3)
N10 0.036(4) 0.037(4) 0.031(3) 0.005(3) 0.010(3) 0.000(3)
N11 0.028(4) 0.037(4) 0.038(4) -0.002(3) -0.003(3) -0.003(3)
N20 0.020(3) 0.052(5) 0.027(3) -0.008(3) 0.006(3) 0.001(3)
N21 0.029(4) 0.032(4) 0.023(3) 0.001(2) 0.006(3) 0.002(3)
N30 0.029(4) 0.045(4) 0.034(3) 0.018(3) 0.006(3) -0.002(3)
N31 0.025(4) 0.027(4) 0.027(3) 0.005(2) 0.006(3) -0.012(3)
O1 0.024(3) 0.026(3) 0.020(2) 0.0057(19) 0.0052(19) -0.001(2)
O2 0.040(4) 0.034(3) 0.041(3) 0.005(2) 0.004(2) 0.004(3)
U1 0.02084(16) 0.02918(19) 0.01862(15) 0.00515(10) 0.00438(10) -0.00181(12)

loop_
_atom_type_symbol
_atom_type_description
_atom_type_scat_dispersion_real
_atom_type_scat_dispersion_imag
_atom_type_scat_source
C C 0.0033 0.0016 'International Tables Vol C Tables 4.2.6.8 and 6.1.1.4'
H H 0.0000 0.0000 'International Tables Vol C Tables 4.2.6.8 and 6.1.1.4'
N N 0.0061 0.0033 'International Tables Vol C Tables 4.2.6.8 and 6.1.1.4'
O O 0.0106 0.0060 'International Tables Vol C Tables 4.2.6.8 and 6.1.1.4'
U U -9.6767 9.6646 'International Tables Vol C Tables 4.2.6.8 and 6.1.1.4'

loop_
_geom_angle_atom_site_label_1
_geom_angle_atom_site_label_2
_geom_angle_atom_site_label_3
_geom_angle
_geom_angle_site_symmetry_1
_geom_angle_site_symmetry_3
O1 C1 C3 124.5(6) . .
O1 C1 C2 116.3(5) . 5_666
C3 C1 C2 119.2(6) . 5_666
N2 C2 C3 125.8(6) . .
N2 C2 C1 114.0(6) . 5_666
C3 C2 C1 120.2(6) . 5_666
C1 C3 C2 120.5(6) . .
C1 C3 H3 119.7 . .
C2 C3 H3 119.7 . .
N1 C10 C11 110.3(6) . .
N1 C10 H10A 109.6 . .
C11 C10 H10A 109.6 . .
N1 C10 H10B 109.6 . .
C11 C10 H10B 109.6 . .
H10A C10 H10B 108.1 . .
N10 C11 C10 108.0(6) . .
N10 C11 H11A 110.1 . .
C10 C11 H11A 110.1 . .
N10 C11 H11B 110.1 . .
C10 C11 H11B 110.1 . .
H11A C11 H11B 108.4 . .
N10 C12 N11 109.3(6) . .
N10 C12 C13 130.0(7) . .
N11 C12 C13 120.7(7) . .
N10 C12 U1 49.5(4) . .
N11 C12 U1 60.3(4) . .
C13 C12 U1 173.5(5) . .
C14 C13 C12 118.6(8) . .
C14 C13 H13 120.7 . .
C12 C13 H13 120.7 . .
C13 C14 C15 120.5(7) . .
C13 C14 H14 119.8 . .
C15 C14 H14 119.8 . .
C14 C15 C16 118.7(8) . .
C14 C15 H15 120.7 . .
C16 C15 H15 120.7 . .
N11 C16 C15 122.5(8) . .
N11 C16 H16 118.7 . .
C15 C16 H16 118.7 . .
N1 C20 C21 111.6(7) . .
N1 C20 H20A 109.3 . .
C21 C20 H20A 109.3 . .
N1 C20 H20B 109.3 . .
C21 C20 H20B 109.3 . .
H20A C20 H20B 108.0 . .
N20 C21 C20 106.7(6) . .
N20 C21 H21A 110.4 . .
C20 C21 H21A 110.4 . .
N20 C21 H21B 110.4 . .
C20 C21 H21B 110.4 . .
H21A C21 H21B 108.6 . .
N20 C22 N21 110.7(6) . .
N20 C22 C23 129.9(7) . .
N21 C22 C23 119.3(7) . .
N20 C22 U1 49.7(4) . .
N21 C22 U1 61.1(4) . .
C23 C22 U1 177.2(5) . .
C24 C23 C22 118.5(7) . .
C24 C23 H23 120.7 . .
C22 C23 H23 120.7 . .
C23 C24 C25 121.0(8) . .
C23 C24 H24 119.5 . .
C25 C24 H24 119.5 . .
C26 C25 C24 117.7(8) . .
C26 C25 H25 121.2 . .
C24 C25 H25 121.2 . .
N21 C26 C25 123.3(7) . .
N21 C26 H26 118.3 . .
C25 C26 H26 118.3 . .
N1 C30 C31 111.0(6) . .
N1 C30 H30A 109.4 . .
C31 C30 H30A 109.4 . .
N1 C30 H30B 109.4 . .
C31 C30 H30B 109.4 . .
H30A C30 H30B 108.0 . .
N30 C31 C30 106.0(6) . .
N30 C31 H31A 110.5 . .
C30 C31 H31A 110.5 . .
N30 C31 H31B 110.5 . .
C30 C31 H31B 110.5 . .
H31A C31 H31B 108.7 . .
N30 C32 N31 109.2(6) . .
N30 C32 C33 130.2(7) . .
N31 C32 C33 120.5(7) . .
N30 C32 U1 50.3(3) . .
N31 C32 U1 59.8(4) . .
C33 C32 U1 170.4(5) . .
C34 C33 C32 118.2(7) . .
C34 C33 H33 120.9 . .
C32 C33 H33 120.9 . .
C33 C34 C35 121.4(7) . .
C33 C34 H34 119.3 . .
C35 C34 H34 119.3 . .
C36 C35 C34 117.8(7) . .
C36 C35 H35 121.1 . .
C34 C35 H35 121.1 . .
N31 C36 C35 122.5(7) . .
N31 C36 H36 118.7 . .
C35 C36 H36 118.7 . .
C45 C40 C41 118.4(7) . .
C45 C40 N2 122.1(7) . .
C41 C40 N2 119.2(7) . .
C40 C41 O2 115.9(7) . .
C40 C41 C42 120.4(8) . .
O2 C41 C42 123.6(7) . .
C41 C42 C43 118.6(8) . .
C41 C42 H42 120.7 . .
C43 C42 H42 120.7 . .
C44 C43 C42 121.1(8) . .
C44 C43 H43 119.4 . .
C42 C43 H43 119.4 . .
C45 C44 C43 117.1(8) . .
C45 C44 H44 121.5 . .
C43 C44 H44 121.5 . .
C40 C45 C44 124.2(8) . .
C40 C45 H45 117.9 . .
C44 C45 H45 117.9 . .
O2 C46 H46A 109.5 . .
O2 C46 H46B 109.5 . .
H46A C46 H46B 109.5 . .
O2 C46 H46C 109.5 . .
H46A C46 H46C 109.5 . .
H46B C46 H46C 109.5 . .
C20 N1 C30 110.8(6) . .
C20 N1 C10 110.6(6) . .
C30 N1 C10 110.1(6) . .
C20 N1 U1 106.5(4) . .
C30 N1 U1 107.2(4) . .
C10 N1 U1 111.5(4) . .
C2 N2 C40 122.2(6) . .
C2 N2 U1 121.1(5) . 5_666
C40 N2 U1 116.7(4) . 5_666
C12 N10 C11 122.2(7) . .
C12 N10 U1 104.7(5) . .
C11 N10 U1 132.6(5) . .
C16 N11 C12 118.9(6) . .
C16 N11 U1 147.1(5) . .
C12 N11 U1 92.9(4) . .
C22 N20 C21 121.1(6) . .
C22 N20 U1 104.5(5) . .
C21 N20 U1 134.2(5) . .
C26 N21 C22 120.0(6) . .
C26 N21 U1 147.9(5) . .
C22 N21 U1 91.5(4) . .
C32 N30 C31 121.7(6) . .
C32 N30 U1 103.7(4) . .
C31 N30 U1 132.3(5) . .
C36 N31 C32 119.4(6) . .
C36 N31 U1 146.9(4) . .
C32 N31 U1 93.0(4) . .
C1 O1 U1 124.2(4) . .
C41 O2 C46 116.1(6) . .
N20 U1 N10 110.6(2) . .
N20 U1 N30 90.6(2) . .
N10 U1 N30 92.7(2) . .
N20 U1 O1 116.25(18) . .
N10 U1 O1 117.92(17) . .
N30 U1 O1 123.90(18) . .
N20 U1 N2 79.9(2) . 5_666
N10 U1 N2 87.7(2) . 5_666
N30 U1 N2 170.1(2) . 5_666
O1 U1 N2 64.02(16) . 5_666
N20 U1 N31 123.42(19) . .
N10 U1 N31 112.43(19) . .
N30 U1 N31 52.84(19) . .
O1 U1 N31 71.71(15) . .
N2 U1 N31 135.69(17) 5_666 .
N20 U1 N11 152.4(2) . .
N10 U1 N11 52.43(19) . .
N30 U1 N11 110.1(2) . .
O1 U1 N11 67.55(17) . .
N2 U1 N11 77.95(19) 5_666 .
N31 U1 N11 84.14(18) . .
N20 U1 N21 53.1(2) . .
N10 U1 N21 161.1(2) . .
N30 U1 N21 96.7(2) . .
O1 U1 N21 69.50(15) . .
N2 U1 N21 80.17(18) 5_666 .
N31 U1 N21 86.25(18) . .
N11 U1 N21 136.87(18) . .
N20 U1 N1 60.1(2) . .
N10 U1 N1 61.35(18) . .
N30 U1 N1 62.2(2) . .
O1 U1 N1 173.64(16) . .
N2 U1 N1 109.70(18) 5_666 .
N31 U1 N1 114.59(17) . .
N11 U1 N1 113.05(19) . .
N21 U1 N1 109.19(17) . .
N20 U1 C22 25.8(2) . .
N10 U1 C22 135.5(2) . .
N30 U1 C22 94.8(2) . .
O1 U1 C22 93.32(17) . .
N2 U1 C22 78.07(19) 5_666 .
N31 U1 C22 106.89(19) . .
N11 U1 C22 154.20(19) . .
N21 U1 C22 27.41(18) . .
N1 U1 C22 84.05(19) . .
N20 U1 C32 110.2(2) . .
N10 U1 C32 100.8(2) . .
N30 U1 C32 25.97(19) . .
O1 U1 C32 98.88(18) . .
N2 U1 C32 162.89(19) 5_666 .
N31 U1 C32 27.20(18) . .
N11 U1 C32 95.45(19) . .
N21 U1 C32 94.75(18) . .
N1 U1 C32 87.41(19) . .
C22 U1 C32 104.85(19) . .
N20 U1 C12 131.9(2) . .
N10 U1 C12 25.76(19) . .
N30 U1 C12 104.5(2) . .
O1 U1 C12 92.67(18) . .
N2 U1 C12 79.91(19) 5_666 .
N31 U1 C12 101.16(19) . .
N11 U1 C12 26.84(18) . .
N21 U1 C12 157.69(17) . .
N1 U1 C12 87.0(2) . .
C22 U1 C12 151.8(2) . .
C32 U1 C12 101.39(19) . .

loop_
_geom_bond_atom_site_label_1
_geom_bond_atom_site_label_2
_geom_bond_distance
_geom_bond_site_symmetry_2
C1 O1 1.288(7) .
C1 C3 1.363(9) .
C1 C2 1.491(9) 5_666
C2 N2 1.312(8) .
C2 C3 1.413(9) .
C2 C1 1.491(9) 5_666
C3 H3 0.9500 .
C10 N1 1.482(10) .
C10 C11 1.517(9) .
C10 H10A 0.9900 .
C10 H10B 0.9900 .
C11 N10 1.429(9) .
C11 H11A 0.9900 .
C11 H11B 0.9900 .
C12 N10 1.346(9) .
C12 N11 1.354(9) .
C12 C13 1.407(10) .
C12 U1 2.995(7) .
C13 C14 1.363(10) .
C13 H13 0.9500 .
C14 C15 1.368(12) .
C14 H14 0.9500 .
C15 C16 1.373(10) .
C15 H15 0.9500 .
C16 N11 1.337(9) .
C16 H16 0.9500 .
C20 N1 1.464(10) .
C20 C21 1.515(11) .
C20 H20A 0.9900 .
C20 H20B 0.9900 .
C21 N20 1.459(9) .
C21 H21A 0.9900 .
C21 H21B 0.9900 .
C22 N20 1.336(10) .
C22 N21 1.370(9) .
C22 C23 1.409(10) .
C22 U1 2.975(8) .
C23 C24 1.365(11) .
C23 H23 0.9500 .
C24 C25 1.387(11) .
C24 H24 0.9500 .
C25 C26 1.360(10) .
C25 H25 0.9500 .
C26 N21 1.322(9) .
C26 H26 0.9500 .
C30 N1 1.479(9) .
C30 C31 1.524(11) .
C30 H30A 0.9900 .
C30 H30B 0.9900 .
C31 N30 1.457(9) .
C31 H31A 0.9900 .
C31 H31B 0.9900 .
C32 N30 1.342(9) .
C32 N31 1.363(8) .
C32 C33 1.407(10) .
C32 U1 2.978(7) .
C33 C34 1.345(11) .
C33 H33 0.9500 .
C34 C35 1.386(10) .
C34 H34 0.9500 .
C35 C36 1.375(10) .
C35 H35 0.9500 .
C36 N31 1.322(9) .
C36 H36 0.9500 .
C40 C45 1.349(10) .
C40 C41 1.375(10) .
C40 N2 1.442(8) .
C41 O2 1.385(9) .
C41 C42 1.388(10) .
C42 C43 1.396(12) .
C42 H42 0.9500 .
C43 C44 1.377(11) .
C43 H43 0.9500 .
C44 C45 1.365(10) .
C44 H44 0.9500 .
C45 H45 0.9500 .
C46 O2 1.451(10) .
C46 H46A 0.9800 .
C46 H46B 0.9800 .
C46 H46C 0.9800 .
N1 U1 2.831(5) .
N2 U1 2.497(5) 5_666
N10 U1 2.355(6) .
N11 U1 2.604(6) .
N20 U1 2.344(6) .
N21 U1 2.605(6) .
N30 U1 2.360(6) .
N31 U1 2.578(6) .
O1 U1 2.400(4) .
U1 N2 2.497(5) 5_666
